data_1556437
loop_
_publ_author_name
'Muller, I.'
'Schneider, C.'
'Pietzonka, C.'
'Kraus, F.'
'Werncke, C.G.'

_publ_section_title
;
 Reduction of 2,2'-Bipyridine by Quasi-Linear 3d-Metal(I) Silylamides-A
 Structural and Spectroscopic Study
;
_journal_name_full Inorganics
_journal_page_first 117
_journal_paper_doi 10.3390/inorganics7100117
_journal_volume 7
_journal_year 2019
_chemical_absolute_configuration ad
_chemical_formula_moiety 'C22 H44 Co N4 Si4'
_chemical_formula_sum 'C22 H44 Co N4 Si4'
_chemical_formula_weight 535.90
_space_group_crystal_system orthorhombic
_space_group_IT_number 29
_space_group_name_Hall 'P 2c -2ac'
_space_group_name_H-M_alt 'P c a 21'
_atom_sites_solution_hydrogens mixed
_atom_sites_solution_primary dual
_cell_angle_alpha 90
_cell_angle_beta 90
_cell_angle_gamma 90
_cell_formula_units_Z 8
_cell_length_a 18.7674(9)
_cell_length_b 18.1030(8)
_cell_length_c 17.5930(7)
_cell_measurement_reflns_used 28582
_cell_measurement_temperature 100
_cell_measurement_theta_max 30.00
_cell_measurement_theta_min 1.485
_cell_volume 5977.2(5)
_computing_molecular_graphics 'Olex2 (Dolomanov et al., 2009)'
_computing_publication_material 'Olex2 (Dolomanov et al., 2009)'
_computing_structure_refinement 'ShelXL (Sheldrick, 2015)'
_computing_structure_solution 'XT (Sheldrick, 2015)'
_diffrn_ambient_temperature 100
_diffrn_measured_fraction_theta_full 0.998
_diffrn_measured_fraction_theta_max 0.998
_diffrn_measurement_device_type 'STOE IPDS-2'
_diffrn_measurement_method '\w scans'
_diffrn_radiation_type MoK\a
_diffrn_radiation_wavelength 0.71073
_diffrn_reflns_av_R_equivalents 0.0219
_diffrn_reflns_av_unetI/netI 0.0228
_diffrn_reflns_Laue_measured_fraction_full 0.998
_diffrn_reflns_Laue_measured_fraction_max 0.998
_diffrn_reflns_limit_h_max 21
_diffrn_reflns_limit_h_min -23
_diffrn_reflns_limit_k_max 22
_diffrn_reflns_limit_k_min -19
_diffrn_reflns_limit_l_max 21
_diffrn_reflns_limit_l_min -19
_diffrn_reflns_number 20518
_diffrn_reflns_point_group_measured_fraction_full 0.934
_diffrn_reflns_point_group_measured_fraction_max 0.931
_diffrn_reflns_theta_full 25.242
_diffrn_reflns_theta_max 25.999
_diffrn_reflns_theta_min 1.945
_diffrn_standards_number 0
_exptl_absorpt_coefficient_mu 0.751
_exptl_absorpt_correction_T_max 0.9352
_exptl_absorpt_correction_T_min 0.8292
_exptl_absorpt_correction_type numerical
_exptl_absorpt_process_details 'STOE X-Area'
_exptl_crystal_colour 'clear dark red'
_exptl_crystal_colour_lustre clear
_exptl_crystal_colour_modifier dark
_exptl_crystal_colour_primary red
_exptl_crystal_density_diffrn 1.191
_exptl_crystal_description block
_exptl_crystal_F_000 2296
_exptl_crystal_size_max 0.31
_exptl_crystal_size_mid 0.2
_exptl_crystal_size_min 0.2
_refine_diff_density_max 0.454
_refine_diff_density_min -0.251
_refine_diff_density_rms 0.055
_refine_ls_abs_structure_details
;
 Refined as an inversion twin.
;
_refine_ls_abs_structure_Flack 0.495(10)
_refine_ls_extinction_coef .
_refine_ls_extinction_method none
_refine_ls_goodness_of_fit_ref 1.014
_refine_ls_hydrogen_treatment mixed
_refine_ls_matrix_type full
_refine_ls_number_parameters 588
_refine_ls_number_reflns 10939
_refine_ls_number_restraints 1
_refine_ls_restrained_S_all 1.014
_refine_ls_R_factor_all 0.0307
_refine_ls_R_factor_gt 0.0280
_refine_ls_shift/su_max 0.001
_refine_ls_shift/su_mean 0.000
_refine_ls_structure_factor_coef Fsqd
_refine_ls_weighting_details 'w=1/[\s^2^(Fo^2^)+(0.0514P)^2^] where P=(Fo^2^+2Fc^2^)/3'
_refine_ls_weighting_scheme calc
_refine_ls_wR_factor_gt 0.0670
_refine_ls_wR_factor_ref 0.0679
_reflns_Friedel_coverage 0.803
_reflns_Friedel_fraction_full 0.866
_reflns_Friedel_fraction_max 0.860
_reflns_number_gt 10341
_reflns_number_total 10939
_reflns_threshold_expression 'I > 2\s(I)'
_cod_data_source_file Co8.cif
_cod_data_source_block co4
_cod_database_code 1556437
_shelx_space_group_comment
;
The symmetry employed for this shelxl refinement is uniquely defined
by the following loop, which should always be used as a source of
symmetry information in preference to the above space-group names.
They are only intended as comments.
;
_shelx_estimated_absorpt_t_max 0.864
_shelx_estimated_absorpt_t_min 0.801
_olex2_refinement_description
;
1. Twinned data refinement
 Scales: 0.505(10)
 0.495(10)
2. Fixed Uiso
 At 1.2 times of:
  All C(H) groups
 At 1.5 times of:
  All C(H,H,H) groups
3.a Aromatic/amide H refined with riding coordinates:
 C1A(H1A), C2A(H2A), C3A(H3A), C4A(H4A), C7A(H7A), C8A(H8A), C9A(H9A),
 C10A(H10A), C1B(H1B), C2B(H2B), C3B(H3B), C7B(H7B), C8B(H8B), C9B(H9B),
 C10B(H10B)
3.b Idealised Me refined as rotating group:
 C11A(H11A,H11B,H11C), C12A(H12A,H12B,H12C), C13A(H13A,H13B,H13C), C14A(H14A,
 H14B,H14C), C15A(H15A,H15B,H15C), C16A(H16A,H16B,H16C), C17A(H17A,H17B,H17C),
 C18A(H18A,H18B,H18C), C19A(H19A,H19B,H19C), C20A(H20A,H20B,H20C), C21A(H21A,
 H21B,H21C), C22A(H22A,H22B,H22C), C11B(H11D,H11E,H11F), C12B(H12D,H12E,H12F),
 C13B(H13D,H13E,H13F), C14B(H14D,H14E,H14F), C15B(H15D,H15E,H15F), C16B(H16D,
 H16E,H16F), C17B(H17D,H17E,H17F), C18B(H18D,H18E,H18F), C19B(H19D,H19E,H19F),
 C20B(H20D,H20E,H20F), C21B(H21D,H21E,H21F), C22B(H22D,H22E,H22F)
;
_olex2_submission_special_instructions 'No special instructions were received'

loop_
_space_group_symop_operation_xyz
'x, y, z'
'-x, -y, z+1/2'
'x+1/2, -y, z'
'-x+1/2, y, z+1/2'

loop_
_atom_site_label
_atom_site_type_symbol
_atom_site_fract_x
_atom_site_fract_y
_atom_site_fract_z
_atom_site_U_iso_or_equiv
_atom_site_adp_type
_atom_site_occupancy
_atom_site_site_symmetry_order
_atom_site_calc_flag
_atom_site_refinement_flags_posn
_atom_site_refinement_flags_adp
_atom_site_refinement_flags_occupancy
_atom_site_disorder_assembly
_atom_site_disorder_group
Co1A Co 0.60402(2) 0.95667(2) 0.60855(2) 0.01765(9) Uani 1 1 d . . . . .
Si1A Si 0.71692(4) 0.83978(4) 0.64845(5) 0.01819(16) Uani 1 1 d . . . . .
Si2A Si 0.69498(4) 0.96850(4) 0.75894(5) 0.01888(17) Uani 1 1 d . . . . .
Si3A Si 0.66617(5) 1.10782(5) 0.54611(5) 0.02414(18) Uani 1 1 d . . . . .
Si4A Si 0.50957(5) 1.09552(5) 0.57578(5) 0.02509(19) Uani 1 1 d . . . . .
N1A N 0.57793(14) 0.90532(14) 0.50379(15) 0.0210(5) Uani 1 1 d . . . . .
N2A N 0.51592(14) 0.89113(15) 0.63776(15) 0.0229(5) Uani 1 1 d . . . . .
N3A N 0.67756(14) 0.91975(14) 0.67798(14) 0.0191(5) Uani 1 1 d . . . . .
N4A N 0.59404(14) 1.06107(14) 0.58135(15) 0.0220(5) Uani 1 1 d . . . . .
C1A C 0.60858(18) 0.92012(19) 0.43711(19) 0.0256(7) Uani 1 1 d . . . . .
H1A H 0.651750 0.947520 0.436772 0.031 Uiso 1 1 calc R . . . .
C2A C 0.58029(19) 0.89736(19) 0.3685(2) 0.0297(7) Uani 1 1 d . . . . .
H2A H 0.603794 0.908557 0.322121 0.036 Uiso 1 1 calc R . . . .
C3A C 0.5173(2) 0.85806(19) 0.3686(2) 0.0318(7) Uani 1 1 d . . . . .
H3A H 0.496771 0.841816 0.322151 0.038 Uiso 1 1 calc R . . . .
C4A C 0.48420(19) 0.84258(19) 0.4372(2) 0.0289(7) Uani 1 1 d . . . . .
H4A H 0.440659 0.815843 0.438486 0.035 Uiso 1 1 calc R . . . .
C5A C 0.51620(17) 0.86709(17) 0.50438(19) 0.0232(6) Uani 1 1 d . . . . .
C6A C 0.48468(18) 0.85424(18) 0.5802(2) 0.0256(7) Uani 1 1 d . . . . .
C7A C 0.4275(2) 0.8070(2) 0.5933(2) 0.0403(9) Uani 1 1 d . . . . .
H7A H 0.405968 0.781355 0.552149 0.048 Uiso 1 1 calc R . . . .
C8A C 0.4025(2) 0.7976(3) 0.6661(3) 0.0478(11) Uani 1 1 d . . . . .
H8A H 0.362417 0.766928 0.675452 0.057 Uiso 1 1 calc R . . . .
C9A C 0.4364(2) 0.8333(2) 0.7256(2) 0.0380(9) Uani 1 1 d . . . . .
H9A H 0.421062 0.826442 0.776561 0.046 Uiso 1 1 calc R . . . .
C10A C 0.49310(19) 0.8793(2) 0.7087(2) 0.0293(7) Uani 1 1 d . . . . .
H10A H 0.516904 0.903453 0.749383 0.035 Uiso 1 1 calc R . . . .
C11A C 0.64984(19) 0.76382(17) 0.6318(2) 0.0285(7) Uani 1 1 d . . . . .
H11A H 0.620278 0.757703 0.677298 0.043 Uiso 1 1 calc GR . . . .
H11B H 0.674900 0.717508 0.621008 0.043 Uiso 1 1 calc GR . . . .
H11C H 0.619501 0.776817 0.588489 0.043 Uiso 1 1 calc GR . . . .
C12A C 0.76728(19) 0.85001(19) 0.55679(19) 0.0275(7) Uani 1 1 d . . . . .
H12A H 0.734179 0.863742 0.516092 0.041 Uiso 1 1 calc GR . . . .
H12B H 0.790380 0.803067 0.544060 0.041 Uiso 1 1 calc GR . . . .
H12C H 0.803555 0.888568 0.562404 0.041 Uiso 1 1 calc GR . . . .
C13A C 0.78260(19) 0.7987(2) 0.7170(2) 0.0306(7) Uani 1 1 d . . . . .
H13A H 0.806264 0.756362 0.693257 0.046 Uiso 1 1 calc GR . . . .
H13B H 0.757549 0.782460 0.762919 0.046 Uiso 1 1 calc GR . . . .
H13C H 0.818282 0.835991 0.730625 0.046 Uiso 1 1 calc GR . . . .
C14A C 0.70167(19) 0.90976(19) 0.84707(19) 0.0279(7) Uani 1 1 d . . . . .
H14A H 0.661100 0.875738 0.849132 0.042 Uiso 1 1 calc GR . . . .
H14B H 0.701267 0.941575 0.892131 0.042 Uiso 1 1 calc GR . . . .
H14C H 0.746138 0.881399 0.845774 0.042 Uiso 1 1 calc GR . . . .
C15A C 0.62301(19) 1.03748(19) 0.7804(2) 0.0284(7) Uani 1 1 d . . . . .
H15A H 0.578618 1.011370 0.792186 0.043 Uiso 1 1 calc GR . . . .
H15B H 0.615666 1.069392 0.736079 0.043 Uiso 1 1 calc GR . . . .
H15C H 0.637169 1.067667 0.824086 0.043 Uiso 1 1 calc GR . . . .
C16A C 0.78017(19) 1.02333(19) 0.7542(2) 0.0298(7) Uani 1 1 d . . . . .
H16A H 0.790867 1.043781 0.804541 0.045 Uiso 1 1 calc GR . . . .
H16B H 0.774708 1.063725 0.717615 0.045 Uiso 1 1 calc GR . . . .
H16C H 0.819242 0.991021 0.738126 0.045 Uiso 1 1 calc GR . . . .
C17A C 0.6937(2) 1.18822(19) 0.6076(2) 0.0352(8) Uani 1 1 d . . . . .
H17A H 0.656169 1.225870 0.606976 0.053 Uiso 1 1 calc GR . . . .
H17B H 0.738052 1.209457 0.588015 0.053 Uiso 1 1 calc GR . . . .
H17C H 0.701120 1.171100 0.659881 0.053 Uiso 1 1 calc GR . . . .
C18A C 0.74771(19) 1.04841(19) 0.5372(2) 0.0296(7) Uani 1 1 d . . . . .
H18A H 0.755561 1.021756 0.584993 0.044 Uiso 1 1 calc GR . . . .
H18B H 0.789142 1.079580 0.526248 0.044 Uiso 1 1 calc GR . . . .
H18C H 0.741008 1.012863 0.495832 0.044 Uiso 1 1 calc GR . . . .
C19A C 0.6496(2) 1.1452(2) 0.4477(2) 0.0362(8) Uani 1 1 d . . . . .
H19A H 0.614076 1.184814 0.450295 0.054 Uiso 1 1 calc GR . . . .
H19B H 0.631821 1.105455 0.414970 0.054 Uiso 1 1 calc GR . . . .
H19C H 0.694138 1.164687 0.426817 0.054 Uiso 1 1 calc GR . . . .
C20A C 0.5055(2) 1.1990(2) 0.5889(2) 0.0395(9) Uani 1 1 d . . . . .
H20A H 0.455827 1.215436 0.586364 0.059 Uiso 1 1 calc GR . . . .
H20B H 0.533012 1.223181 0.548530 0.059 Uiso 1 1 calc GR . . . .
H20C H 0.525669 1.212148 0.638442 0.059 Uiso 1 1 calc GR . . . .
C21A C 0.4654(2) 1.0726(2) 0.4830(2) 0.0324(8) Uani 1 1 d . . . . .
H21A H 0.418876 1.096990 0.480401 0.049 Uiso 1 1 calc GR . . . .
H21B H 0.458960 1.018974 0.479134 0.049 Uiso 1 1 calc GR . . . .
H21C H 0.495367 1.089750 0.440893 0.049 Uiso 1 1 calc GR . . . .
C22A C 0.4492(2) 1.0582(2) 0.6520(2) 0.0391(9) Uani 1 1 d . . . . .
H22A H 0.407239 1.090115 0.656809 0.059 Uiso 1 1 calc GR . . . .
H22B H 0.474836 1.056996 0.700551 0.059 Uiso 1 1 calc GR . . . .
H22C H 0.434055 1.008108 0.638492 0.059 Uiso 1 1 calc GR . . . .
Co1B Co 0.38069(2) 0.51972(2) 0.36876(2) 0.01667(9) Uani 1 1 d . . . . .
Si1B Si 0.28757(5) 0.66257(5) 0.34579(5) 0.02179(18) Uani 1 1 d . . . . .
Si2B Si 0.26642(5) 0.53452(5) 0.23980(5) 0.02306(18) Uani 1 1 d . . . . .
Si3B Si 0.30595(4) 0.38888(4) 0.45497(5) 0.01718(16) Uani 1 1 d . . . . .
Si4B Si 0.45077(4) 0.36363(4) 0.38519(5) 0.01925(17) Uani 1 1 d . . . . .
N1B N 0.43751(14) 0.56843(14) 0.45881(15) 0.0210(5) Uani 1 1 d . . . . .
N2B N 0.46804(14) 0.56822(15) 0.31234(15) 0.0215(5) Uani 1 1 d . . . . .
N3B N 0.30308(14) 0.57326(14) 0.31913(15) 0.0188(5) Uani 1 1 d . . . . .
N4B N 0.37608(13) 0.41585(13) 0.39970(15) 0.0182(5) Uani 1 1 d . . . . .
C1B C 0.42268(18) 0.55897(18) 0.53273(19) 0.0252(7) Uani 1 1 d . . . . .
H1B H 0.379898 0.534257 0.546351 0.030 Uiso 1 1 calc R . . . .
C2B C 0.4673(2) 0.5838(2) 0.58999(19) 0.0320(8) Uani 1 1 d . . . . .
H2B H 0.455344 0.576475 0.641918 0.038 Uiso 1 1 calc R . . . .
C3B C 0.5294(2) 0.6194(2) 0.5699(2) 0.0368(9) Uani 1 1 d . . . . .
H3B H 0.560767 0.637237 0.608044 0.044 Uiso 1 1 calc R . . . .
C4B C 0.5457(2) 0.6291(2) 0.4940(2) 0.0308(7) Uani 1 1 d . . . . .
H4B H 0.590(2) 0.652(2) 0.480(2) 0.033(11) Uiso 1 1 d . . . . .
C5B C 0.49835(17) 0.60292(17) 0.43929(18) 0.0218(6) Uani 1 1 d . . . . .
C6B C 0.51062(16) 0.61079(16) 0.35657(19) 0.0222(6) Uani 1 1 d . . . . .
C7B C 0.55889(18) 0.6604(2) 0.3254(2) 0.0302(7) Uani 1 1 d . . . . .
H7B H 0.589021 0.688953 0.357308 0.036 Uiso 1 1 calc R . . . .
C8B C 0.5625(2) 0.6676(2) 0.2473(2) 0.0365(8) Uani 1 1 d . . . . .
H8B H 0.594413 0.702107 0.224949 0.044 Uiso 1 1 calc R . . . .
C9B C 0.5191(2) 0.6241(2) 0.2020(2) 0.0331(8) Uani 1 1 d . . . . .
H9B H 0.521231 0.627503 0.148176 0.040 Uiso 1 1 calc R . . . .
C10B C 0.47265(18) 0.57555(18) 0.23686(19) 0.0257(7) Uani 1 1 d . . . . .
H10B H 0.442599 0.546017 0.205792 0.031 Uiso 1 1 calc R . . . .
C11B C 0.3579(2) 0.7273(2) 0.3089(3) 0.0448(10) Uani 1 1 d . . . . .
H11D H 0.403821 0.715341 0.332524 0.067 Uiso 1 1 calc GR . . . .
H11E H 0.344852 0.778279 0.321422 0.067 Uiso 1 1 calc GR . . . .
H11F H 0.361826 0.721997 0.253653 0.067 Uiso 1 1 calc GR . . . .
C12B C 0.2863(3) 0.6772(2) 0.4511(2) 0.0504(12) Uani 1 1 d . . . . .
H12D H 0.249477 0.645998 0.474023 0.076 Uiso 1 1 calc GR . . . .
H12E H 0.275994 0.729216 0.462110 0.076 Uiso 1 1 calc GR . . . .
H12F H 0.332916 0.664165 0.472451 0.076 Uiso 1 1 calc GR . . . .
C13B C 0.2001(2) 0.6993(2) 0.3103(3) 0.0426(10) Uani 1 1 d . . . . .
H13D H 0.194922 0.687436 0.256189 0.064 Uiso 1 1 calc GR . . . .
H13E H 0.198747 0.752960 0.317115 0.064 Uiso 1 1 calc GR . . . .
H13F H 0.161111 0.676523 0.338939 0.064 Uiso 1 1 calc GR . . . .
C14B C 0.1691(2) 0.5126(2) 0.2507(3) 0.0456(10) Uani 1 1 d . . . . .
H14D H 0.151750 0.488057 0.204647 0.068 Uiso 1 1 calc GR . . . .
H14E H 0.142342 0.558469 0.258724 0.068 Uiso 1 1 calc GR . . . .
H14F H 0.162328 0.479884 0.294516 0.068 Uiso 1 1 calc GR . . . .
C15B C 0.2760(3) 0.5943(2) 0.1529(2) 0.0453(11) Uani 1 1 d . . . . .
H15D H 0.254235 0.642642 0.162491 0.068 Uiso 1 1 calc GR . . . .
H15E H 0.252119 0.570641 0.109763 0.068 Uiso 1 1 calc GR . . . .
H15F H 0.326664 0.600857 0.141135 0.068 Uiso 1 1 calc GR . . . .
C16B C 0.3090(2) 0.44381(18) 0.2146(2) 0.0291(7) Uani 1 1 d . . . . .
H16D H 0.359498 0.451722 0.202843 0.044 Uiso 1 1 calc GR . . . .
H16E H 0.284993 0.422643 0.170249 0.044 Uiso 1 1 calc GR . . . .
H16F H 0.304845 0.409757 0.257715 0.044 Uiso 1 1 calc GR . . . .
C17B C 0.24032(18) 0.46564(18) 0.47017(19) 0.0250(7) Uani 1 1 d . . . . .
H17D H 0.202279 0.448696 0.504117 0.038 Uiso 1 1 calc GR . . . .
H17E H 0.219766 0.480267 0.421225 0.038 Uiso 1 1 calc GR . . . .
H17F H 0.264624 0.508050 0.493109 0.038 Uiso 1 1 calc GR . . . .
C18B C 0.25244(18) 0.31097(18) 0.41246(19) 0.0261(7) Uani 1 1 d . . . . .
H18D H 0.213242 0.298080 0.446794 0.039 Uiso 1 1 calc GR . . . .
H18E H 0.283250 0.267827 0.405225 0.039 Uiso 1 1 calc GR . . . .
H18F H 0.233029 0.326503 0.363287 0.039 Uiso 1 1 calc GR . . . .
C19B C 0.33517(18) 0.35870(17) 0.55269(18) 0.0238(6) Uani 1 1 d . . . . .
H19D H 0.356108 0.400777 0.579696 0.036 Uiso 1 1 calc GR . . . .
H19E H 0.370710 0.319284 0.548070 0.036 Uiso 1 1 calc GR . . . .
H19F H 0.293895 0.340335 0.581097 0.036 Uiso 1 1 calc GR . . . .
C20B C 0.4350(2) 0.26123(18) 0.3927(2) 0.0295(7) Uani 1 1 d . . . . .
H20D H 0.403542 0.245277 0.351322 0.044 Uiso 1 1 calc GR . . . .
H20E H 0.412577 0.250005 0.441643 0.044 Uiso 1 1 calc GR . . . .
H20F H 0.480564 0.235094 0.388925 0.044 Uiso 1 1 calc GR . . . .
C21B C 0.52401(19) 0.3883(2) 0.4540(2) 0.0339(8) Uani 1 1 d . . . . .
H21D H 0.539406 0.439246 0.444943 0.051 Uiso 1 1 calc GR . . . .
H21E H 0.564430 0.354754 0.446678 0.051 Uiso 1 1 calc GR . . . .
H21F H 0.506255 0.383635 0.506176 0.051 Uiso 1 1 calc GR . . . .
C22B C 0.48832(19) 0.37611(19) 0.28738(19) 0.0273(7) Uani 1 1 d . . . . .
H22D H 0.452733 0.361204 0.249608 0.041 Uiso 1 1 calc GR . . . .
H22E H 0.531074 0.345528 0.281708 0.041 Uiso 1 1 calc GR . . . .
H22F H 0.500790 0.428142 0.279645 0.041 Uiso 1 1 calc GR . . . .

loop_
_atom_site_aniso_label
_atom_site_aniso_U_11
_atom_site_aniso_U_22
_atom_site_aniso_U_33
_atom_site_aniso_U_23
_atom_site_aniso_U_13
_atom_site_aniso_U_12
Co1A 0.01906(18) 0.01800(18) 0.01588(19) 0.00164(15) -0.00098(15) 0.00072(15)
Si1A 0.0196(4) 0.0174(4) 0.0175(4) -0.0009(3) -0.0015(3) 0.0015(3)
Si2A 0.0212(4) 0.0200(4) 0.0155(4) -0.0012(3) -0.0008(3) 0.0006(3)
Si3A 0.0341(5) 0.0190(4) 0.0193(4) 0.0020(3) 0.0028(4) -0.0027(3)
Si4A 0.0301(5) 0.0251(4) 0.0200(4) 0.0024(3) 0.0004(4) 0.0097(4)
N1A 0.0219(13) 0.0207(12) 0.0203(13) -0.0008(10) -0.0016(10) 0.0017(10)
N2A 0.0206(13) 0.0264(13) 0.0217(14) 0.0020(10) 0.0009(10) 0.0013(11)
N3A 0.0221(13) 0.0202(12) 0.0150(12) 0.0002(9) -0.0009(10) 0.0021(10)
N4A 0.0280(14) 0.0196(12) 0.0184(13) 0.0031(9) -0.0002(10) 0.0027(10)
C1A 0.0258(16) 0.0290(16) 0.0220(17) 0.0005(12) 0.0019(12) 0.0015(13)
C2A 0.0347(18) 0.0338(17) 0.0206(16) -0.0020(14) 0.0006(14) 0.0051(14)
C3A 0.0404(19) 0.0311(16) 0.0239(17) -0.0054(14) -0.0086(15) 0.0047(14)
C4A 0.0293(17) 0.0292(17) 0.0280(18) -0.0011(13) -0.0064(13) -0.0018(14)
C5A 0.0237(16) 0.0205(14) 0.0253(17) 0.0003(12) -0.0048(13) 0.0021(12)
C6A 0.0243(16) 0.0250(15) 0.0276(17) 0.0071(12) -0.0042(13) -0.0017(13)
C7A 0.038(2) 0.047(2) 0.036(2) 0.0096(16) -0.0068(16) -0.0173(18)
C8A 0.039(2) 0.061(3) 0.043(2) 0.016(2) 0.0009(18) -0.023(2)
C9A 0.034(2) 0.047(2) 0.032(2) 0.0152(16) 0.0050(15) -0.0050(17)
C10A 0.0287(17) 0.0365(18) 0.0227(18) 0.0051(13) 0.0034(14) 0.0003(14)
C11A 0.0265(17) 0.0183(14) 0.041(2) -0.0016(13) -0.0037(13) 0.0000(12)
C12A 0.0304(17) 0.0268(16) 0.0252(17) -0.0017(13) 0.0058(13) 0.0063(13)
C13A 0.0326(18) 0.0306(17) 0.0286(18) -0.0043(13) -0.0059(14) 0.0111(14)
C14A 0.0352(18) 0.0305(17) 0.0181(16) -0.0001(12) -0.0017(13) 0.0000(14)
C15A 0.0321(18) 0.0295(17) 0.0234(18) -0.0071(13) -0.0012(13) 0.0057(14)
C16A 0.0307(18) 0.0314(17) 0.0273(18) -0.0042(13) -0.0011(14) -0.0070(14)
C17A 0.047(2) 0.0261(16) 0.0320(18) -0.0010(15) -0.0008(17) -0.0059(15)
C18A 0.0291(18) 0.0318(17) 0.0279(18) -0.0009(13) 0.0066(14) -0.0046(14)
C19A 0.052(2) 0.0334(18) 0.0236(18) 0.0085(14) 0.0051(16) -0.0045(16)
C20A 0.052(2) 0.0313(18) 0.035(2) -0.0035(15) -0.0062(17) 0.0183(17)
C21A 0.0336(19) 0.0333(18) 0.0303(19) -0.0003(14) -0.0056(14) 0.0087(15)
C22A 0.033(2) 0.051(2) 0.034(2) 0.0101(17) 0.0089(16) 0.0184(17)
Co1B 0.01842(18) 0.01679(18) 0.01481(19) 0.00156(15) -0.00166(15) -0.00119(14)
Si1B 0.0289(5) 0.0186(4) 0.0179(4) -0.0024(3) -0.0062(3) 0.0050(3)
Si2B 0.0295(5) 0.0213(4) 0.0184(4) -0.0033(3) -0.0085(3) 0.0028(3)
Si3B 0.0186(4) 0.0178(4) 0.0152(4) 0.0009(3) 0.0004(3) -0.0009(3)
Si4B 0.0202(4) 0.0205(4) 0.0171(4) 0.0019(3) 0.0010(3) 0.0023(3)
N1B 0.0223(13) 0.0204(12) 0.0203(13) 0.0013(10) -0.0027(11) -0.0022(10)
N2B 0.0207(13) 0.0224(12) 0.0213(13) 0.0019(10) 0.0028(10) -0.0001(10)
N3B 0.0216(13) 0.0189(12) 0.0160(12) -0.0010(9) -0.0029(10) -0.0001(10)
N4B 0.0203(12) 0.0179(12) 0.0163(12) 0.0015(9) 0.0004(9) -0.0001(10)
C1B 0.0276(17) 0.0280(16) 0.0202(16) 0.0010(12) -0.0012(13) -0.0047(13)
C2B 0.042(2) 0.0356(18) 0.0188(18) 0.0006(13) -0.0067(14) -0.0063(15)
C3B 0.043(2) 0.0390(19) 0.028(2) -0.0013(15) -0.0157(16) -0.0118(17)
C4B 0.0269(18) 0.0343(18) 0.0310(19) 0.0024(14) -0.0067(14) -0.0096(15)
C5B 0.0231(15) 0.0187(14) 0.0236(16) 0.0004(12) -0.0026(12) 0.0002(12)
C6B 0.0195(15) 0.0216(14) 0.0255(17) 0.0030(12) -0.0005(12) -0.0008(11)
C7B 0.0231(16) 0.0334(18) 0.0341(19) 0.0047(14) -0.0005(14) -0.0044(14)
C8B 0.0302(18) 0.0377(19) 0.041(2) 0.0099(16) 0.0105(16) -0.0081(15)
C9B 0.0341(19) 0.0382(19) 0.0270(18) 0.0076(15) 0.0076(15) -0.0005(15)
C10B 0.0286(17) 0.0278(16) 0.0206(16) 0.0003(13) 0.0029(13) 0.0002(13)
C11B 0.049(2) 0.0209(17) 0.065(3) -0.0010(17) 0.001(2) -0.0025(17)
C12B 0.091(4) 0.035(2) 0.025(2) -0.0079(16) -0.010(2) 0.030(2)
C13B 0.041(2) 0.036(2) 0.051(3) -0.0153(18) -0.0182(18) 0.0176(17)
C14B 0.031(2) 0.050(2) 0.056(3) -0.021(2) -0.0131(19) 0.0013(17)
C15B 0.084(3) 0.0326(19) 0.0189(18) 0.0007(14) -0.013(2) 0.007(2)
C16B 0.0386(19) 0.0235(15) 0.0251(17) -0.0072(12) -0.0070(14) 0.0034(14)
C17B 0.0245(16) 0.0248(15) 0.0257(17) 0.0012(12) 0.0027(13) 0.0028(12)
C18B 0.0256(16) 0.0272(16) 0.0255(17) -0.0012(13) -0.0018(13) -0.0056(13)
C19B 0.0277(16) 0.0254(15) 0.0181(15) 0.0017(12) 0.0001(12) -0.0011(13)
C20B 0.0349(18) 0.0221(15) 0.0313(18) 0.0030(13) 0.0064(14) 0.0067(13)
C21B 0.0276(17) 0.0402(19) 0.034(2) -0.0039(15) -0.0073(15) 0.0061(15)
C22B 0.0291(18) 0.0295(17) 0.0235(17) 0.0037(13) 0.0064(13) 0.0065(13)

loop_
_atom_type_symbol
_atom_type_description
_atom_type_scat_dispersion_real
_atom_type_scat_dispersion_imag
_atom_type_scat_source
C C 0.0033 0.0016 'International Tables Vol C Tables 4.2.6.8 and 6.1.1.4'
H H 0.0000 0.0000 'International Tables Vol C Tables 4.2.6.8 and 6.1.1.4'
Co Co 0.3494 0.9721 'International Tables Vol C Tables 4.2.6.8 and 6.1.1.4'
N N 0.0061 0.0033 'International Tables Vol C Tables 4.2.6.8 and 6.1.1.4'
Si Si 0.0817 0.0704 'International Tables Vol C Tables 4.2.6.8 and 6.1.1.4'

loop_
_geom_angle_atom_site_label_1
_geom_angle_atom_site_label_2
_geom_angle_atom_site_label_3
_geom_angle
_geom_angle_site_symmetry_1
_geom_angle_site_symmetry_3
N2A Co1A N1A 77.48(11) . .
N3A Co1A N1A 123.67(10) . .
N3A Co1A N2A 102.08(11) . .
N4A Co1A N1A 100.87(11) . .
N4A Co1A N2A 122.00(11) . .
N4A Co1A N3A 123.26(11) . .
N3A Si1A C11A 112.13(14) . .
N3A Si1A C12A 113.30(14) . .
N3A Si1A C13A 115.11(14) . .
C12A Si1A C11A 105.92(16) . .
C13A Si1A C11A 104.44(16) . .
C13A Si1A C12A 105.07(16) . .
N3A Si2A C14A 114.05(14) . .
N3A Si2A C15A 111.94(14) . .
N3A Si2A C16A 113.47(15) . .
C15A Si2A C14A 104.95(16) . .
C15A Si2A C16A 105.60(16) . .
C16A Si2A C14A 106.08(16) . .
N4A Si3A C17A 112.95(16) . .
N4A Si3A C18A 113.04(14) . .
N4A Si3A C19A 112.28(16) . .
C18A Si3A C17A 105.47(17) . .
C18A Si3A C19A 105.32(18) . .
C19A Si3A C17A 107.18(17) . .
N4A Si4A C20A 113.12(17) . .
N4A Si4A C21A 112.27(15) . .
N4A Si4A C22A 112.79(15) . .
C21A Si4A C20A 107.92(17) . .
C21A Si4A C22A 105.96(19) . .
C22A Si4A C20A 104.18(19) . .
C1A N1A Co1A 125.2(2) . .
C1A N1A C5A 118.7(3) . .
C5A N1A Co1A 114.6(2) . .
C6A N2A Co1A 116.1(2) . .
C10A N2A Co1A 124.9(2) . .
C10A N2A C6A 118.8(3) . .
Si1A N3A Co1A 113.85(14) . .
Si1A N3A Si2A 127.57(16) . .
Si2A N3A Co1A 118.58(14) . .
Si3A N4A Co1A 119.32(15) . .
Si4A N4A Co1A 117.10(15) . .
Si4A N4A Si3A 122.20(16) . .
N1A C1A H1A 118.6 . .
N1A C1A C2A 122.9(3) . .
C2A C1A H1A 118.6 . .
C1A C2A H2A 120.6 . .
C3A C2A C1A 118.8(3) . .
C3A C2A H2A 120.6 . .
C2A C3A H3A 120.4 . .
C2A C3A C4A 119.3(3) . .
C4A C3A H3A 120.4 . .
C3A C4A H4A 120.7 . .
C3A C4A C5A 118.7(3) . .
C5A C4A H4A 120.7 . .
N1A C5A C4A 121.7(3) . .
N1A C5A C6A 115.5(3) . .
C4A C5A C6A 122.8(3) . .
N2A C6A C5A 115.2(3) . .
N2A C6A C7A 121.1(3) . .
C7A C6A C5A 123.6(3) . .
C6A C7A H7A 120.2 . .
C8A C7A C6A 119.5(4) . .
C8A C7A H7A 120.2 . .
C7A C8A H8A 120.3 . .
C7A C8A C9A 119.4(4) . .
C9A C8A H8A 120.3 . .
C8A C9A H9A 120.9 . .
C10A C9A C8A 118.2(4) . .
C10A C9A H9A 120.9 . .
N2A C10A C9A 122.9(3) . .
N2A C10A H10A 118.6 . .
C9A C10A H10A 118.6 . .
Si1A C11A H11A 109.5 . .
Si1A C11A H11B 109.5 . .
Si1A C11A H11C 109.5 . .
H11A C11A H11B 109.5 . .
H11A C11A H11C 109.5 . .
H11B C11A H11C 109.5 . .
Si1A C12A H12A 109.5 . .
Si1A C12A H12B 109.5 . .
Si1A C12A H12C 109.5 . .
H12A C12A H12B 109.5 . .
H12A C12A H12C 109.5 . .
H12B C12A H12C 109.5 . .
Si1A C13A H13A 109.5 . .
Si1A C13A H13B 109.5 . .
Si1A C13A H13C 109.5 . .
H13A C13A H13B 109.5 . .
H13A C13A H13C 109.5 . .
H13B C13A H13C 109.5 . .
Si2A C14A H14A 109.5 . .
Si2A C14A H14B 109.5 . .
Si2A C14A H14C 109.5 . .
H14A C14A H14B 109.5 . .
H14A C14A H14C 109.5 . .
H14B C14A H14C 109.5 . .
Si2A C15A H15A 109.5 . .
Si2A C15A H15B 109.5 . .
Si2A C15A H15C 109.5 . .
H15A C15A H15B 109.5 . .
H15A C15A H15C 109.5 . .
H15B C15A H15C 109.5 . .
Si2A C16A H16A 109.5 . .
Si2A C16A H16B 109.5 . .
Si2A C16A H16C 109.5 . .
H16A C16A H16B 109.5 . .
H16A C16A H16C 109.5 . .
H16B C16A H16C 109.5 . .
Si3A C17A H17A 109.5 . .
Si3A C17A H17B 109.5 . .
Si3A C17A H17C 109.5 . .
H17A C17A H17B 109.5 . .
H17A C17A H17C 109.5 . .
H17B C17A H17C 109.5 . .
Si3A C18A H18A 109.5 . .
Si3A C18A H18B 109.5 . .
Si3A C18A H18C 109.5 . .
H18A C18A H18B 109.5 . .
H18A C18A H18C 109.5 . .
H18B C18A H18C 109.5 . .
Si3A C19A H19A 109.5 . .
Si3A C19A H19B 109.5 . .
Si3A C19A H19C 109.5 . .
H19A C19A H19B 109.5 . .
H19A C19A H19C 109.5 . .
H19B C19A H19C 109.5 . .
Si4A C20A H20A 109.5 . .
Si4A C20A H20B 109.5 . .
Si4A C20A H20C 109.5 . .
H20A C20A H20B 109.5 . .
H20A C20A H20C 109.5 . .
H20B C20A H20C 109.5 . .
Si4A C21A H21A 109.5 . .
Si4A C21A H21B 109.5 . .
Si4A C21A H21C 109.5 . .
H21A C21A H21B 109.5 . .
H21A C21A H21C 109.5 . .
H21B C21A H21C 109.5 . .
Si4A C22A H22A 109.5 . .
Si4A C22A H22B 109.5 . .
Si4A C22A H22C 109.5 . .
H22A C22A H22B 109.5 . .
H22A C22A H22C 109.5 . .
H22B C22A H22C 109.5 . .
N1B Co1B N2B 77.63(11) . .
N3B Co1B N1B 120.41(10) . .
N3B Co1B N2B 99.36(11) . .
N3B Co1B N4B 124.53(11) . .
N4B Co1B N1B 102.45(10) . .
N4B Co1B N2B 124.39(10) . .
N3B Si1B C11B 112.04(16) . .
N3B Si1B C12B 114.08(16) . .
N3B Si1B C13B 113.10(15) . .
C12B Si1B C11B 105.2(2) . .
C12B Si1B C13B 105.6(2) . .
C13B Si1B C11B 106.2(2) . .
N3B Si2B C14B 113.26(17) . .
N3B Si2B C15B 112.92(16) . .
N3B Si2B C16B 112.34(14) . .
C14B Si2B C15B 107.3(2) . .
C16B Si2B C14B 104.68(18) . .
C16B Si2B C15B 105.70(18) . .
N4B Si3B C17B 112.06(14) . .
N4B Si3B C18B 113.47(14) . .
N4B Si3B C19B 112.20(14) . .
C17B Si3B C18B 105.12(15) . .
C17B Si3B C19B 106.01(15) . .
C19B Si3B C18B 107.44(15) . .
N4B Si4B C20B 113.89(14) . .
N4B Si4B C21B 111.78(15) . .
N4B Si4B C22B 112.26(14) . .
C20B Si4B C21B 107.65(17) . .
C22B Si4B C20B 104.02(16) . .
C22B Si4B C21B 106.69(18) . .
C1B N1B Co1B 124.9(2) . .
C1B N1B C5B 118.9(3) . .
C5B N1B Co1B 115.6(2) . .
C6B N2B Co1B 115.1(2) . .
C10B N2B Co1B 124.0(2) . .
C10B N2B C6B 118.4(3) . .
Si1B N3B Co1B 118.26(14) . .
Si2B N3B Co1B 117.50(14) . .
Si2B N3B Si1B 123.00(15) . .
Si3B N4B Co1B 117.81(14) . .
Si3B N4B Si4B 123.97(15) . .
Si4B N4B Co1B 116.93(14) . .
N1B C1B H1B 118.7 . .
N1B C1B C2B 122.6(3) . .
C2B C1B H1B 118.7 . .
C1B C2B H2B 120.8 . .
C3B C2B C1B 118.4(3) . .
C3B C2B H2B 120.8 . .
C2B C3B H3B 120.1 . .
C2B C3B C4B 119.7(3) . .
C4B C3B H3B 120.1 . .
C3B C4B H4B 119(3) . .
C3B C4B C5B 118.8(3) . .
C5B C4B H4B 122(3) . .
N1B C5B C4B 121.5(3) . .
N1B C5B C6B 115.3(3) . .
C4B C5B C6B 123.1(3) . .
N2B C6B C5B 114.7(3) . .
N2B C6B C7B 121.7(3) . .
C7B C6B C5B 123.5(3) . .
C6B C7B H7B 120.4 . .
C8B C7B C6B 119.1(3) . .
C8B C7B H7B 120.4 . .
C7B C8B H8B 120.4 . .
C7B C8B C9B 119.3(3) . .
C9B C8B H8B 120.4 . .
C8B C9B H9B 120.7 . .
C10B C9B C8B 118.5(3) . .
C10B C9B H9B 120.7 . .
N2B C10B C9B 123.0(3) . .
N2B C10B H10B 118.5 . .
C9B C10B H10B 118.5 . .
Si1B C11B H11D 109.5 . .
Si1B C11B H11E 109.5 . .
Si1B C11B H11F 109.5 . .
H11D C11B H11E 109.5 . .
H11D C11B H11F 109.5 . .
H11E C11B H11F 109.5 . .
Si1B C12B H12D 109.5 . .
Si1B C12B H12E 109.5 . .
Si1B C12B H12F 109.5 . .
H12D C12B H12E 109.5 . .
H12D C12B H12F 109.5 . .
H12E C12B H12F 109.5 . .
Si1B C13B H13D 109.5 . .
Si1B C13B H13E 109.5 . .
Si1B C13B H13F 109.5 . .
H13D C13B H13E 109.5 . .
H13D C13B H13F 109.5 . .
H13E C13B H13F 109.5 . .
Si2B C14B H14D 109.5 . .
Si2B C14B H14E 109.5 . .
Si2B C14B H14F 109.5 . .
H14D C14B H14E 109.5 . .
H14D C14B H14F 109.5 . .
H14E C14B H14F 109.5 . .
Si2B C15B H15D 109.5 . .
Si2B C15B H15E 109.5 . .
Si2B C15B H15F 109.5 . .
H15D C15B H15E 109.5 . .
H15D C15B H15F 109.5 . .
H15E C15B H15F 109.5 . .
Si2B C16B H16D 109.5 . .
Si2B C16B H16E 109.5 . .
Si2B C16B H16F 109.5 . .
H16D C16B H16E 109.5 . .
H16D C16B H16F 109.5 . .
H16E C16B H16F 109.5 . .
Si3B C17B H17D 109.5 . .
Si3B C17B H17E 109.5 . .
Si3B C17B H17F 109.5 . .
H17D C17B H17E 109.5 . .
H17D C17B H17F 109.5 . .
H17E C17B H17F 109.5 . .
Si3B C18B H18D 109.5 . .
Si3B C18B H18E 109.5 . .
Si3B C18B H18F 109.5 . .
H18D C18B H18E 109.5 . .
H18D C18B H18F 109.5 . .
H18E C18B H18F 109.5 . .
Si3B C19B H19D 109.5 . .
Si3B C19B H19E 109.5 . .
Si3B C19B H19F 109.5 . .
H19D C19B H19E 109.5 . .
H19D C19B H19F 109.5 . .
H19E C19B H19F 109.5 . .
Si4B C20B H20D 109.5 . .
Si4B C20B H20E 109.5 . .
Si4B C20B H20F 109.5 . .
H20D C20B H20E 109.5 . .
H20D C20B H20F 109.5 . .
H20E C20B H20F 109.5 . .
Si4B C21B H21D 109.5 . .
Si4B C21B H21E 109.5 . .
Si4B C21B H21F 109.5 . .
H21D C21B H21E 109.5 . .
H21D C21B H21F 109.5 . .
H21E C21B H21F 109.5 . .
Si4B C22B H22D 109.5 . .
Si4B C22B H22E 109.5 . .
Si4B C22B H22F 109.5 . .
H22D C22B H22E 109.5 . .
H22D C22B H22F 109.5 . .
H22E C22B H22F 109.5 . .

loop_
_geom_bond_atom_site_label_1
_geom_bond_atom_site_label_2
_geom_bond_distance
_geom_bond_site_symmetry_2
Co1A N1A 2.121(3) .
Co1A N2A 2.099(3) .
Co1A N3A 1.960(3) .
Co1A N4A 1.959(3) .
Si1A N3A 1.706(3) .
Si1A C11A 1.887(3) .
Si1A C12A 1.878(3) .
Si1A C13A 1.878(3) .
Si2A N3A 1.707(3) .
Si2A C14A 1.884(3) .
Si2A C15A 1.878(3) .
Si2A C16A 1.884(3) .
Si3A N4A 1.713(3) .
Si3A C17A 1.886(4) .
Si3A C18A 1.877(4) .
Si3A C19A 1.884(4) .
Si4A N4A 1.707(3) .
Si4A C20A 1.889(4) .
Si4A C21A 1.878(4) .
Si4A C22A 1.882(4) .
N1A C1A 1.334(4) .
N1A C5A 1.350(4) .
N2A C6A 1.347(4) .
N2A C10A 1.338(4) .
C1A H1A 0.9500 .
C1A C2A 1.381(5) .
C2A H2A 0.9500 .
C2A C3A 1.380(5) .
C3A H3A 0.9500 .
C3A C4A 1.385(5) .
C4A H4A 0.9500 .
C4A C5A 1.399(5) .
C5A C6A 1.478(5) .
C6A C7A 1.391(5) .
C7A H7A 0.9500 .
C7A C8A 1.375(6) .
C8A H8A 0.9500 .
C8A C9A 1.385(6) .
C9A H9A 0.9500 .
C9A C10A 1.383(5) .
C10A H10A 0.9500 .
C11A H11A 0.9800 .
C11A H11B 0.9800 .
C11A H11C 0.9800 .
C12A H12A 0.9800 .
C12A H12B 0.9800 .
C12A H12C 0.9800 .
C13A H13A 0.9800 .
C13A H13B 0.9800 .
C13A H13C 0.9800 .
C14A H14A 0.9800 .
C14A H14B 0.9800 .
C14A H14C 0.9800 .
C15A H15A 0.9800 .
C15A H15B 0.9800 .
C15A H15C 0.9800 .
C16A H16A 0.9800 .
C16A H16B 0.9800 .
C16A H16C 0.9800 .
C17A H17A 0.9800 .
C17A H17B 0.9800 .
C17A H17C 0.9800 .
C18A H18A 0.9800 .
C18A H18B 0.9800 .
C18A H18C 0.9800 .
C19A H19A 0.9800 .
C19A H19B 0.9800 .
C19A H19C 0.9800 .
C20A H20A 0.9800 .
C20A H20B 0.9800 .
C20A H20C 0.9800 .
C21A H21A 0.9800 .
C21A H21B 0.9800 .
C21A H21C 0.9800 .
C22A H22A 0.9800 .
C22A H22B 0.9800 .
C22A H22C 0.9800 .
Co1B N1B 2.103(3) .
Co1B N2B 2.108(3) .
Co1B N3B 1.955(3) .
Co1B N4B 1.959(2) .
Si1B N3B 1.708(3) .
Si1B C11B 1.881(4) .
Si1B C12B 1.873(4) .
Si1B C13B 1.877(4) .
Si2B N3B 1.707(3) .
Si2B C14B 1.880(4) .
Si2B C15B 1.882(4) .
Si2B C16B 1.879(3) .
Si3B N4B 1.708(3) .
Si3B C17B 1.876(3) .
Si3B C18B 1.886(3) .
Si3B C19B 1.885(3) .
Si4B N4B 1.710(3) .
Si4B C20B 1.882(3) .
Si4B C21B 1.885(4) .
Si4B C22B 1.873(3) .
N1B C1B 1.341(4) .
N1B C5B 1.346(4) .
N2B C6B 1.356(4) .
N2B C10B 1.337(4) .
C1B H1B 0.9500 .
C1B C2B 1.385(5) .
C2B H2B 0.9500 .
C2B C3B 1.378(6) .
C3B H3B 0.9500 .
C3B C4B 1.382(6) .
C4B H4B 0.96(4) .
C4B C5B 1.393(5) .
C5B C6B 1.480(5) .
C6B C7B 1.389(5) .
C7B H7B 0.9500 .
C7B C8B 1.381(6) .
C8B H8B 0.9500 .
C8B C9B 1.387(6) .
C9B H9B 0.9500 .
C9B C10B 1.381(5) .
C10B H10B 0.9500 .
C11B H11D 0.9800 .
C11B H11E 0.9800 .
C11B H11F 0.9800 .
C12B H12D 0.9800 .
C12B H12E 0.9800 .
C12B H12F 0.9800 .
C13B H13D 0.9800 .
C13B H13E 0.9800 .
C13B H13F 0.9800 .
C14B H14D 0.9800 .
C14B H14E 0.9800 .
C14B H14F 0.9800 .
C15B H15D 0.9800 .
C15B H15E 0.9800 .
C15B H15F 0.9800 .
C16B H16D 0.9800 .
C16B H16E 0.9800 .
C16B H16F 0.9800 .
C17B H17D 0.9800 .
C17B H17E 0.9800 .
C17B H17F 0.9800 .
C18B H18D 0.9800 .
C18B H18E 0.9800 .
C18B H18F 0.9800 .
C19B H19D 0.9800 .
C19B H19E 0.9800 .
C19B H19F 0.9800 .
C20B H20D 0.9800 .
C20B H20E 0.9800 .
C20B H20F 0.9800 .
C21B H21D 0.9800 .
C21B H21E 0.9800 .
C21B H21F 0.9800 .
C22B H22D 0.9800 .
C22B H22E 0.9800 .
C22B H22F 0.9800 .

loop_
_twin_individual_id
_twin_individual_mass_fraction_refined
1 0.505(10)
2 0.495(10)
